data_7715967
loop_
_publ_author_name
'Zi&#xf3;&#x142;kowska, Aleksandra'
'Prze&#x15b;niak-Welenc, Marta'
'Kruczy&#x144;ski, Tomasz'
'Gamer, Michael'
'Ponikiewski, &#x141;ukasz'

_publ_section_title
;
 From phosphanylphosphaalkenes to coordination copper and silver polymers
 containing P-P bonds.
;
_journal_issue 22
_journal_name_full 'Dalton transactions (Cambridge, England : 2003)'
_journal_page_first 9350
_journal_page_last 9357
_journal_paper_doi 10.1039/d4dt00987h
_journal_volume 53
_journal_year 2024
_chemical_formula_moiety 'C23 H33 Cl Cu P2 S'
_chemical_formula_sum 'C23 H33 Cl Cu P2 S'
_chemical_formula_weight 502.48
_space_group_IT_number 15
_space_group_name_Hall '-I 2ya'
_space_group_name_H-M_alt 'I 1 2/a 1'
_symmetry_cell_setting monoclinic
_symmetry_Int_Tables_number 15
_symmetry_space_group_name_Hall '-I 2ya'
_symmetry_space_group_name_H-M 'I 1 2/a 1'
_atom_sites_solution_hydrogens geom
_audit_conform_dict_location ftp://ftp.iucr.org/pub/cif_core.dic
_audit_conform_dict_name cif_core.dic
_audit_conform_dict_version 2.4.5
_audit_creation_date 2023-10-19T21:28:10-00:00
_audit_creation_method 'WinGX routine CIF_UPDATE'
_audit_update_record
;
2024-04-02 deposited with the CCDC.	2024-05-07 downloaded from the CCDC.
;
_cell_angle_alpha 90
_cell_angle_beta 105.951(6)
_cell_angle_gamma 90
_cell_formula_units_Z 8
_cell_length_a 17.2149(13)
_cell_length_b 9.9874(6)
_cell_length_c 29.208(2)
_cell_measurement_reflns_used 5940
_cell_measurement_temperature 120(2)
_cell_measurement_theta_max 27.80
_cell_measurement_theta_min 2.61
_cell_measurement_wavelength 0.71073
_cell_volume 4828.4(6)
_computing_cell_refinement
;
X-Area Recipe 1.34.0.0 (STOE, 2019)
;
_computing_data_collection
;
X-Area WinXpose 2.0.22.0 (STOE, 2016)
;
_computing_data_reduction
;
X-Area Integrate 1.77.0.0 (STOE, 2019)
X-Area LANA 1.77.1.0 (STOE, 2019)
;
_computing_molecular_graphics 'Ortep for Windows (Farrugia, 2012)'
_computing_publication_material 'WinGX publication routines (Farrugia, 2012)'
_computing_structure_refinement 'SHELXL-2018/3 (Sheldrick, 2018)'
_diffrn_ambient_temperature 120(2)
_diffrn_detector 'image plate (34 cm diameter)'
_diffrn_detector_area_resol_mean 6.67
_diffrn_detector_type 'STOE Imaging Plate'
_diffrn_measured_fraction_theta_full 0.992
_diffrn_measured_fraction_theta_max 0.982
_diffrn_measurement_details ' 209 frames, detector distance = 100 mm'
_diffrn_measurement_device '2-circle diffractometer'
_diffrn_measurement_device_type 'STOE IPDS 2T'
_diffrn_measurement_method 'rotation method, \w scans'
_diffrn_radiation_collimation '0.6 mm diameter'
_diffrn_radiation_monochromator 'parabolic x-ray mirror'
_diffrn_radiation_polarisn_norm 270
_diffrn_radiation_probe x-ray
_diffrn_radiation_type MoK\a
_diffrn_radiation_wavelength 0.71073
_diffrn_reflns_av_R_equivalents 0.07
_diffrn_reflns_av_unetI/netI 0.1095
_diffrn_reflns_Laue_measured_fraction_full 0.992
_diffrn_reflns_Laue_measured_fraction_max 0.982
_diffrn_reflns_limit_h_max 23
_diffrn_reflns_limit_h_min -22
_diffrn_reflns_limit_k_max 13
_diffrn_reflns_limit_k_min -13
_diffrn_reflns_limit_l_max 39
_diffrn_reflns_limit_l_min -40
_diffrn_reflns_number 15268
_diffrn_reflns_point_group_measured_fraction_full 0.992
_diffrn_reflns_point_group_measured_fraction_max 0.982
_diffrn_reflns_theta_full 25.242
_diffrn_reflns_theta_max 29.259
_diffrn_reflns_theta_min 2.382
_diffrn_source 'GeniX Mo, 0.05 x 0.05 mm2 microfocus'
_diffrn_source_current 1.000
_diffrn_source_power 0.050
_diffrn_source_voltage 50
_exptl_absorpt_coefficient_mu 1.242
_exptl_absorpt_correction_T_max 1.0000
_exptl_absorpt_correction_T_min 0.7596
_exptl_absorpt_correction_type multi-scan
_exptl_absorpt_process_details
;
STOE LANA, absorption correction by scaling of reflection intensities.
J. Koziskova, F. Hahn, J. Richter, J. Kozisek, "Comparison of different
absorption corrections on the model structure of tetrakis(\m~2~-acetato)-
diaqua-di-copper(II)", Acta Chimica Slovaca, vol. 9, no. 2, 2016, pp. 136 - 140.
;
_exptl_crystal_colour colourless
_exptl_crystal_density_diffrn 1.382
_exptl_crystal_density_method 'not measured'
_exptl_crystal_description plate
_exptl_crystal_F_000 2104
_exptl_crystal_size_max 0.13
_exptl_crystal_size_mid 0.13
_exptl_crystal_size_min 0.12
_refine_diff_density_max 0.651
_refine_diff_density_min -1.059
_refine_diff_density_rms 0.111
_refine_ls_extinction_method none
_refine_ls_goodness_of_fit_ref 1.039
_refine_ls_hydrogen_treatment constr
_refine_ls_matrix_type full
_refine_ls_number_constraints 0
_refine_ls_number_parameters 288
_refine_ls_number_reflns 6468
_refine_ls_number_restraints 2
_refine_ls_restrained_S_all 1.039
_refine_ls_R_factor_all 0.1818
_refine_ls_R_factor_gt 0.0767
_refine_ls_shift/su_max 0.001
_refine_ls_shift/su_mean 0
_refine_ls_structure_factor_coef Fsqd
_refine_ls_weighting_details 'w=1/[\s^2^(Fo^2^)+(0.0961P)^2^+11.7114P] where P=(Fo^2^+2Fc^2^)/3'
_refine_ls_weighting_scheme calc
_refine_ls_wR_factor_gt 0.1792
_refine_ls_wR_factor_ref 0.2257
_reflns_Friedel_coverage 0
_reflns_number_gt 3030
_reflns_number_total 6468
_reflns_threshold_expression 'I > 2\s(I)'
_cod_data_source_file d4dt00987h2.cif
_cod_data_source_block poly_3a_Cu
_cod_depositor_comments 'Adding full bibliography for 7715966--7715972.cif.'
_cod_original_sg_symbol_H-M 'I 2/a'
_cod_database_code 7715967
_shelx_shelxl_version_number 2018/3

loop_
_symmetry_equiv_pos_as_xyz
'x, y, z'
'-x+1/2, y, -z'
'x+1/2, y+1/2, z+1/2'
'-x+1, y+1/2, -z+1/2'
'-x, -y, -z'
'x-1/2, -y, z'
'-x+1/2, -y+1/2, -z+1/2'
'x, -y+1/2, z+1/2'

loop_
_atom_site_label
_atom_site_type_symbol
_atom_site_fract_x
_atom_site_fract_y
_atom_site_fract_z
_atom_site_U_iso_or_equiv
_atom_site_adp_type
_atom_site_occupancy
_atom_site_site_symmetry_order
_atom_site_calc_flag
_atom_site_refinement_flags_posn
_atom_site_refinement_flags_adp
_atom_site_refinement_flags_occupancy
_atom_site_disorder_assembly
_atom_site_disorder_group
C2 C 0.4682(4) 0.4524(6) 0.6019(3) 0.0581(19) Uani 1 1 d . . . . .
C3 C 0.4750(5) 0.4119(8) 0.5575(3) 0.077(2) Uani 1 1 d . . . . .
H3 H 0.517635 0.44428 0.545709 0.092 Uiso 1 1 calc R U . . .
C4 C 0.4164(5) 0.3208(8) 0.5301(3) 0.072(2) Uani 1 1 d . . . . .
H4 H 0.419333 0.293143 0.499513 0.086 Uiso 1 1 calc R U . . .
C5 C 0.3571(4) 0.2742(7) 0.5478(3) 0.067(2) Uani 1 1 d . . . . .
H5 H 0.317261 0.21475 0.529687 0.081 Uiso 1 1 calc R U . . .
C6 C 0.3552(5) 0.3136(8) 0.5917(3) 0.075(2) Uani 1 1 d . . . . .
H6 H 0.31474 0.277685 0.604694 0.09 Uiso 1 1 calc R U . . .
C7 C 0.4085(4) 0.4018(8) 0.6180(3) 0.065(2) Uani 1 1 d . . . . .
H7 H 0.403674 0.428454 0.648307 0.078 Uiso 1 1 calc R U . . .
C8 C 0.6129(4) 0.5073(6) 0.6482(2) 0.0477(16) Uani 1 1 d . . . . .
C9 C 0.6416(5) 0.4692(8) 0.6963(3) 0.068(2) Uani 1 1 d . . . . .
H9 H 0.60924 0.47999 0.717688 0.082 Uiso 1 1 calc R U . . .
C10 C 0.7217(6) 0.4130(8) 0.7120(3) 0.082(3) Uani 1 1 d . . . . .
H10 H 0.742999 0.385114 0.744117 0.098 Uiso 1 1 calc R U . . .
C11 C 0.7657(5) 0.4006(8) 0.6812(4) 0.083(3) Uani 1 1 d . . . . .
H11 H 0.818628 0.364192 0.691734 0.1 Uiso 1 1 calc R U . . .
C12 C 0.7375(5) 0.4376(8) 0.6366(4) 0.080(3) Uani 1 1 d . . . . .
H12 H 0.770485 0.426431 0.615641 0.096 Uiso 1 1 calc R U . . .
C13 C 0.6638(4) 0.4906(6) 0.6198(2) 0.0493(16) Uani 1 1 d . . . . .
H13 H 0.646253 0.517323 0.587334 0.059 Uiso 1 1 calc R U . . .
C14 C 0.6147(4) 0.9790(6) 0.6106(2) 0.0465(15) Uani 1 1 d . . . . .
C15 C 0.6773(5) 0.9045(8) 0.5945(3) 0.068(2) Uani 1 1 d . . . . .
H15A H 0.652215 0.828211 0.574877 0.102 Uiso 1 1 calc R U . . .
H15B H 0.719069 0.872037 0.622341 0.102 Uiso 1 1 calc R U . . .
H15C H 0.701845 0.964136 0.57579 0.102 Uiso 1 1 calc R U . . .
C16 C 0.6528(6) 1.1006(9) 0.6383(3) 0.095(3) Uani 1 1 d . . . . .
H16A H 0.691971 1.072304 0.667908 0.143 Uiso 1 1 calc R U . . .
H16B H 0.61076 1.155375 0.645969 0.143 Uiso 1 1 calc R U . . .
H16C H 0.680332 1.153242 0.619197 0.143 Uiso 1 1 calc R U . . .
C17 C 0.5487(5) 1.0248(9) 0.5672(3) 0.079(3) Uani 1 1 d . . . . .
H17A H 0.570452 1.092836 0.549937 0.118 Uiso 1 1 calc R U . . .
H17B H 0.503748 1.062925 0.577455 0.118 Uiso 1 1 calc R U . . .
H17C H 0.529332 0.948075 0.546249 0.118 Uiso 1 1 calc R U . . .
C18 C 0.5072(4) 0.9477(7) 0.6816(3) 0.0559(17) Uani 1 1 d . . . . .
C19 C 0.4671(5) 0.8303(9) 0.7014(3) 0.075(2) Uani 1 1 d . . . . .
H19A H 0.507968 0.762342 0.715049 0.112 Uiso 1 1 calc R U . . .
H19B H 0.424655 0.790581 0.675483 0.112 Uiso 1 1 calc R U . . .
H19C H 0.443472 0.863862 0.726076 0.112 Uiso 1 1 calc R U . . .
C20 C 0.5565(5) 1.0221(9) 0.7237(3) 0.082(3) Uani 1 1 d . . . . .
H20A H 0.574347 1.107145 0.713225 0.123 Uiso 1 1 calc R U . . .
H20B H 0.60375 0.968412 0.73976 0.123 Uiso 1 1 calc R U . . .
H20C H 0.523871 1.039807 0.745714 0.123 Uiso 1 1 calc R U . . .
C21 C 0.4427(5) 1.0346(8) 0.6495(3) 0.073(2) Uani 1 1 d . . . . .
H21A H 0.406291 1.068255 0.667382 0.109 Uiso 1 1 calc R U . . .
H21B H 0.411876 0.981478 0.622334 0.109 Uiso 1 1 calc R U . . .
H21C H 0.468301 1.110225 0.637913 0.109 Uiso 1 1 calc R U . . .
Cl1 Cl 0.81490(9) 0.76992(17) 0.71482(5) 0.0487(4) Uani 1 1 d . . . . .
Cu1 Cu 0.67880(4) 0.77342(7) 0.70588(3) 0.0418(2) Uani 1 1 d . . . . .
P2 P 0.57865(9) 0.86271(15) 0.65156(5) 0.0368(4) Uani 1 1 d . . . . .
C1 C 0.5265(4) 0.5524(7) 0.6333(3) 0.0393(16) Uani 0.830(4) 1 d . . P A 1
H1 H 0.508417 0.571035 0.662368 0.047 Uiso 0.830(4) 1 calc R U P A 1
C22 C 0.3698(7) 0.737(2) 0.5174(6) 0.149(6) Uani 0.830(4) 1 d D . P A 1
H22A H 0.381937 0.822928 0.503712 0.179 Uiso 0.830(4) 1 calc R U P A 1
H22B H 0.403358 0.666468 0.508779 0.179 Uiso 0.830(4) 1 calc R U P A 1
C23 C 0.2810(6) 0.703(2) 0.4969(5) 0.149(6) Uani 0.830(4) 1 d D . P A 1
H23A H 0.26931 0.752038 0.466214 0.179 Uiso 0.830(4) 1 calc R U P A 1
H23B H 0.285113 0.608503 0.488141 0.179 Uiso 0.830(4) 1 calc R U P A 1
P1 P 0.51805(12) 0.71032(18) 0.59733(8) 0.0368(5) Uani 0.830(4) 1 d . . P A 1
S1 S 0.39317(11) 0.75124(19) 0.57898(7) 0.0460(6) Uani 0.830(4) 1 d . . P A 1
C1A C 0.5414(19) 0.584(3) 0.6000(10) 0.031(7) Uani 0.170(4) 1 d . . P A 2
H1A H 0.556733 0.595122 0.569577 0.037 Uiso 0.170(4) 1 calc R U P A 2
C22A C 0.3649(14) 0.699(3) 0.5122(12) 0.022(5) Uiso 0.170(4) 1 d D . P A 2
H22C H 0.392595 0.663347 0.489294 0.026 Uiso 0.170(4) 1 calc R U P A 2
H22D H 0.352132 0.621611 0.530091 0.026 Uiso 0.170(4) 1 calc R U P A 2
C23A C 0.2853(14) 0.760(3) 0.4838(10) 0.022(5) Uiso 0.170(4) 1 d D . P A 2
H23C H 0.263967 0.707709 0.45409 0.026 Uiso 0.170(4) 1 calc R U P A 2
H23D H 0.294557 0.852702 0.474837 0.026 Uiso 0.170(4) 1 calc R U P A 2
P1A P 0.4872(6) 0.7226(9) 0.6192(4) 0.040(3) Uani 0.170(4) 1 d . . P A 2
S1A S 0.4284(7) 0.7925(9) 0.5496(3) 0.055(4) Uani 0.170(4) 1 d . . P A 2

loop_
_atom_site_aniso_label
_atom_site_aniso_U_11
_atom_site_aniso_U_22
_atom_site_aniso_U_33
_atom_site_aniso_U_23
_atom_site_aniso_U_13
_atom_site_aniso_U_12
C2 0.049(4) 0.030(3) 0.082(5) -0.016(3) -0.006(3) 0.007(3)
C3 0.064(5) 0.058(5) 0.110(7) -0.025(5) 0.026(5) -0.019(4)
C4 0.071(5) 0.052(4) 0.084(6) -0.023(4) 0.007(4) -0.005(4)
C5 0.049(4) 0.048(4) 0.083(6) 0.001(4) -0.018(4) -0.012(3)
C6 0.068(5) 0.061(5) 0.093(7) 0.018(5) 0.015(4) -0.012(4)
C7 0.056(4) 0.055(4) 0.079(5) 0.001(4) 0.011(4) -0.003(4)
C8 0.043(3) 0.024(3) 0.070(5) -0.011(3) 0.005(3) 0.000(2)
C9 0.088(6) 0.057(5) 0.067(5) -0.025(4) 0.034(4) -0.028(4)
C10 0.096(7) 0.053(5) 0.067(6) 0.009(4) -0.025(5) -0.017(5)
C11 0.062(5) 0.050(5) 0.116(8) -0.026(5) -0.012(5) 0.009(4)
C12 0.054(5) 0.061(5) 0.127(8) -0.036(5) 0.030(5) -0.010(4)
C13 0.055(4) 0.039(3) 0.059(4) -0.012(3) 0.023(3) -0.012(3)
C14 0.057(4) 0.034(3) 0.048(4) 0.009(3) 0.012(3) -0.004(3)
C15 0.074(5) 0.077(5) 0.063(5) 0.029(4) 0.034(4) 0.012(4)
C16 0.146(9) 0.068(6) 0.070(6) -0.004(4) 0.027(6) -0.056(6)
C17 0.080(6) 0.080(6) 0.077(6) 0.042(5) 0.024(4) 0.025(5)
C18 0.048(4) 0.060(4) 0.060(4) -0.009(3) 0.015(3) 0.002(3)
C19 0.075(5) 0.084(6) 0.077(6) 0.001(5) 0.040(4) 0.009(5)
C20 0.082(6) 0.096(7) 0.066(5) -0.033(5) 0.018(4) 0.012(5)
C21 0.074(5) 0.066(5) 0.076(5) -0.007(4) 0.017(4) 0.035(4)
Cl1 0.0434(8) 0.0598(10) 0.0436(8) 0.0088(7) 0.0131(6) 0.0023(7)
Cu1 0.0434(4) 0.0387(4) 0.0405(4) 0.0024(3) 0.0067(3) -0.0004(3)
P2 0.0420(8) 0.0292(7) 0.0378(8) 0.0006(6) 0.0085(6) 0.0002(6)
C1 0.039(4) 0.033(4) 0.044(4) 0.001(3) 0.007(3) -0.003(3)
C22 0.076(6) 0.293(19) 0.072(7) 0.011(9) 0.008(5) -0.018(8)
C23 0.076(6) 0.293(19) 0.072(7) 0.011(9) 0.008(5) -0.018(8)
P1 0.0366(11) 0.0310(10) 0.0401(11) -0.0009(8) 0.0061(8) -0.0020(8)
S1 0.0387(10) 0.0461(12) 0.0481(12) -0.0002(8) 0.0031(8) 0.0030(8)
C1A 0.051(19) 0.015(13) 0.019(15) 0.003(11) -0.002(13) -0.004(12)
P1A 0.041(5) 0.024(4) 0.053(6) 0.006(4) 0.008(5) 0.007(4)
S1A 0.085(8) 0.032(5) 0.032(5) 0.011(4) -0.009(5) -0.007(5)

loop_
_atom_type_symbol
_atom_type_description
_atom_type_scat_dispersion_real
_atom_type_scat_dispersion_imag
_atom_type_scat_source
C C 0.0033 0.0016 'International Tables Vol C Tables 4.2.6.8 and 6.1.1.4'
H H 0 0 'International Tables Vol C Tables 4.2.6.8 and 6.1.1.4'
Cl Cl 0.1484 0.1585 'International Tables Vol C Tables 4.2.6.8 and 6.1.1.4'
Cu Cu 0.3201 1.2651 'International Tables Vol C Tables 4.2.6.8 and 6.1.1.4'
P P 0.1023 0.0942 'International Tables Vol C Tables 4.2.6.8 and 6.1.1.4'
S S 0.1246 0.1234 'International Tables Vol C Tables 4.2.6.8 and 6.1.1.4'

loop_
_geom_angle_atom_site_label_1
_geom_angle_atom_site_label_2
_geom_angle_atom_site_label_3
_geom_angle
_geom_angle_site_symmetry_1
_geom_angle_site_symmetry_3
_geom_angle_publ_flag
C7 C2 C3 119.0(7) . . ?
C7 C2 C1 118.5(7) . . ?
C3 C2 C1 122.5(7) . . ?
C7 C2 C1A 151.9(12) . . ?
C3 C2 C1A 86.8(11) . . ?
C2 C3 C4 118.7(8) . . ?
C2 C3 H3 120.7 . . ?
C4 C3 H3 120.7 . . ?
C5 C4 C3 119.8(8) . . ?
C5 C4 H4 120.1 . . ?
C3 C4 H4 120.1 . . ?
C4 C5 C6 118.8(7) . . ?
C4 C5 H5 120.6 . . ?
C6 C5 H5 120.6 . . ?
C7 C6 C5 122.7(8) . . ?
C7 C6 H6 118.6 . . ?
C5 C6 H6 118.6 . . ?
C2 C7 C6 121.0(8) . . ?
C2 C7 H7 119.5 . . ?
C6 C7 H7 119.5 . . ?
C13 C8 C9 117.7(6) . . ?
C13 C8 C1 127.3(7) . . ?
C9 C8 C1 114.8(6) . . ?
C13 C8 C1A 89.4(12) . . ?
C9 C8 C1A 152.6(12) . . ?
C8 C9 C10 117.7(7) . . ?
C8 C9 H9 121.2 . . ?
C10 C9 H9 121.2 . . ?
C11 C10 C9 119.6(8) . . ?
C11 C10 H10 120.2 . . ?
C9 C10 H10 120.2 . . ?
C12 C11 C10 121.3(9) . . ?
C12 C11 H11 119.3 . . ?
C10 C11 H11 119.3 . . ?
C11 C12 C13 122.2(9) . . ?
C11 C12 H12 118.9 . . ?
C13 C12 H12 118.9 . . ?
C12 C13 C8 121.5(8) . . ?
C12 C13 H13 119.2 . . ?
C8 C13 H13 119.2 . . ?
C15 C14 C16 109.1(7) . . ?
C15 C14 C17 109.0(6) . . ?
C16 C14 C17 108.7(6) . . ?
C15 C14 P2 106.6(4) . . ?
C16 C14 P2 109.0(5) . . ?
C17 C14 P2 114.3(5) . . ?
C14 C15 H15A 109.5 . . ?
C14 C15 H15B 109.5 . . ?
H15A C15 H15B 109.5 . . ?
C14 C15 H15C 109.5 . . ?
H15A C15 H15C 109.5 . . ?
H15B C15 H15C 109.5 . . ?
C14 C16 H16A 109.5 . . ?
C14 C16 H16B 109.5 . . ?
H16A C16 H16B 109.5 . . ?
C14 C16 H16C 109.5 . . ?
H16A C16 H16C 109.5 . . ?
H16B C16 H16C 109.5 . . ?
C14 C17 H17A 109.5 . . ?
C14 C17 H17B 109.5 . . ?
H17A C17 H17B 109.5 . . ?
C14 C17 H17C 109.5 . . ?
H17A C17 H17C 109.5 . . ?
H17B C17 H17C 109.5 . . ?
C20 C18 C21 112.4(6) . . ?
C20 C18 C19 106.4(7) . . ?
C21 C18 C19 109.8(6) . . ?
C20 C18 P2 108.1(5) . . ?
C21 C18 P2 115.3(5) . . ?
C19 C18 P2 104.2(5) . . ?
C18 C19 H19A 109.5 . . ?
C18 C19 H19B 109.5 . . ?
H19A C19 H19B 109.5 . . ?
C18 C19 H19C 109.5 . . ?
H19A C19 H19C 109.5 . . ?
H19B C19 H19C 109.5 . . ?
C18 C20 H20A 109.5 . . ?
C18 C20 H20B 109.5 . . ?
H20A C20 H20B 109.5 . . ?
C18 C20 H20C 109.5 . . ?
H20A C20 H20C 109.5 . . ?
H20B C20 H20C 109.5 . . ?
C18 C21 H21A 109.5 . . ?
C18 C21 H21B 109.5 . . ?
H21A C21 H21B 109.5 . . ?
C18 C21 H21C 109.5 . . ?
H21A C21 H21C 109.5 . . ?
H21B C21 H21C 109.5 . . ?
Cu1 Cl1 Cu1 83.26(5) . 7_666 ?
P2 Cu1 Cl1 131.94(7) . . ?
P2 Cu1 Cl1 127.54(6) . 7_666 ?
Cl1 Cu1 Cl1 96.74(6) . 7_666 ?
C14 P2 C18 112.7(3) . . ?
C14 P2 P1A 117.1(4) . . ?
C18 P2 P1A 90.3(4) . . ?
C14 P2 Cu1 112.3(2) . . ?
C18 P2 Cu1 109.2(2) . . ?
P1A P2 Cu1 113.2(2) . . ?
C14 P2 P1 98.1(2) . . ?
C18 P2 P1 113.4(2) . . ?
Cu1 P2 P1 110.95(8) . . ?
C8 C1 C2 114.4(5) . . ?
C8 C1 P1 109.5(5) . . ?
C2 C1 P1 106.1(5) . . ?
C8 C1 H1 108.9 . . ?
C2 C1 H1 108.9 . . ?
P1 C1 H1 108.9 . . ?
C23 C22 S1 110.4(12) . . ?
C23 C22 H22A 109.6 . . ?
S1 C22 H22A 109.6 . . ?
C23 C22 H22B 109.6 . . ?
S1 C22 H22B 109.6 . . ?
H22A C22 H22B 108.1 . . ?
C23 C23 C22 146.0(19) 2_556 . ?
C23 C23 H23A 100.3 2_556 . ?
C22 C23 H23A 100.3 . . ?
C23 C23 H23B 100.3 2_556 . ?
C22 C23 H23B 100.3 . . ?
H23A C23 H23B 104.3 . . ?
C1 P1 S1 102.8(2) . . ?
C1 P1 P2 103.1(2) . . ?
S1 P1 P2 107.02(12) . . ?
C22 S1 P1 100.3(5) . . ?
C8 C1A C2 90.1(13) . . ?
C8 C1A P1A 112.4(16) . . ?
C2 C1A P1A 96.8(17) . . ?
C8 C1A H1A 117.5 . . ?
C2 C1A H1A 117.5 . . ?
P1A C1A H1A 117.5 . . ?
C23A C22A S1A 119(2) . . ?
C23A C22A H22C 107.6 . . ?
S1A C22A H22C 107.6 . . ?
C23A C22A H22D 107.6 . . ?
S1A C22A H22D 107.6 . . ?
H22C C22A H22D 107.1 . . ?
C22A C23A C23A 111(2) . 2_556 ?
C22A C23A H23C 109.4 . . ?
C23A C23A H23C 109.4 2_556 . ?
C22A C23A H23D 109.4 . . ?
C23A C23A H23D 109.4 2_556 . ?
H23C C23A H23D 108 . . ?
C1A P1A P2 104.8(11) . . ?
C1A P1A S1A 96.0(11) . . ?
P2 P1A S1A 108.0(5) . . ?
C22A S1A P1A 120.9(13) . . ?

loop_
_geom_bond_atom_site_label_1
_geom_bond_atom_site_label_2
_geom_bond_distance
_geom_bond_site_symmetry_2
_geom_bond_publ_flag
C2 C7 1.341(10) . ?
C2 C3 1.393(11) . ?
C2 C1 1.528(9) . ?
C2 C1A 1.83(3) . ?
C3 C4 1.429(10) . ?
C3 H3 0.95 . ?
C4 C5 1.348(11) . ?
C4 H4 0.95 . ?
C5 C6 1.351(12) . ?
C5 H5 0.95 . ?
C6 C7 1.348(11) . ?
C6 H6 0.95 . ?
C7 H7 0.95 . ?
C8 C13 1.373(9) . ?
C8 C9 1.407(10) . ?
C8 C1 1.500(9) . ?
C8 C1A 1.77(3) . ?
C9 C10 1.443(12) . ?
C9 H9 0.95 . ?
C10 C11 1.331(13) . ?
C10 H10 0.95 . ?
C11 C12 1.311(13) . ?
C11 H11 0.95 . ?
C12 C13 1.337(10) . ?
C12 H12 0.95 . ?
C13 H13 0.95 . ?
C14 C15 1.488(9) . ?
C14 C16 1.506(10) . ?
C14 C17 1.523(9) . ?
C14 P2 1.890(6) . ?
C15 H15A 0.98 . ?
C15 H15B 0.98 . ?
C15 H15C 0.98 . ?
C16 H16A 0.98 . ?
C16 H16B 0.98 . ?
C16 H16C 0.98 . ?
C17 H17A 0.98 . ?
C17 H17B 0.98 . ?
C17 H17C 0.98 . ?
C18 C20 1.486(10) . ?
C18 C21 1.514(10) . ?
C18 C19 1.549(11) . ?
C18 P2 1.897(7) . ?
C19 H19A 0.98 . ?
C19 H19B 0.98 . ?
C19 H19C 0.98 . ?
C20 H20A 0.98 . ?
C20 H20B 0.98 . ?
C20 H20C 0.98 . ?
C21 H21A 0.98 . ?
C21 H21B 0.98 . ?
C21 H21C 0.98 . ?
Cl1 Cu1 2.2853(17) . ?
Cl1 Cu1 2.3292(17) 7_666 ?
Cu1 P2 2.1866(17) . ?
P2 P1A 2.124(10) . ?
P2 P1 2.237(2) . ?
C1 P1 1.878(7) . ?
C1 H1 1 . ?
C22 C23 1.519(2) . ?
C22 S1 1.737(16) . ?
C22 H22A 0.99 . ?
C22 H22B 0.99 . ?
C23 C23 1.13(2) 2_556 ?
C23 H23A 0.99 . ?
C23 H23B 0.99 . ?
P1 S1 2.108(3) . ?
C1A P1A 1.85(3) . ?
C1A H1A 1 . ?
C22A C23A 1.520(2) . ?
C22A S1A 1.61(3) . ?
C22A H22C 0.99 . ?
C22A H22D 0.99 . ?
C23A C23A 1.73(5) 2_556 ?
C23A H23C 0.99 . ?
C23A H23D 0.99 . ?
P1A S1A 2.125(13) . ?

loop_
_geom_torsion_atom_site_label_1
_geom_torsion_atom_site_label_2
_geom_torsion_atom_site_label_3
_geom_torsion_atom_site_label_4
_geom_torsion
_geom_torsion_site_symmetry_1
_geom_torsion_site_symmetry_2
_geom_torsion_site_symmetry_3
_geom_torsion_site_symmetry_4
_geom_torsion_publ_flag
C7 C2 C3 C4 1.8(12) . . . . ?
C1 C2 C3 C4 -178.3(7) . . . . ?
C1A C2 C3 C4 -166.4(12) . . . . ?
C2 C3 C4 C5 -1.1(12) . . . . ?
C3 C4 C5 C6 -1.1(12) . . . . ?
C4 C5 C6 C7 2.7(13) . . . . ?
C3 C2 C7 C6 -0.4(12) . . . . ?
C1 C2 C7 C6 179.8(7) . . . . ?
C1A C2 C7 C6 154(2) . . . . ?
C5 C6 C7 C2 -1.9(13) . . . . ?
C13 C8 C9 C10 -1.1(9) . . . . ?
C1 C8 C9 C10 174.4(6) . . . . ?
C1A C8 C9 C10 -172(2) . . . . ?
C8 C9 C10 C11 0.7(11) . . . . ?
C9 C10 C11 C12 -0.4(13) . . . . ?
C10 C11 C12 C13 0.6(13) . . . . ?
C11 C12 C13 C8 -1.0(12) . . . . ?
C9 C8 C13 C12 1.3(9) . . . . ?
C1 C8 C13 C12 -173.6(6) . . . . ?
C1A C8 C13 C12 177.3(10) . . . . ?
C15 C14 P2 C18 173.2(5) . . . . ?
C16 C14 P2 C18 55.5(6) . . . . ?
C17 C14 P2 C18 -66.3(6) . . . . ?
C15 C14 P2 P1A -84.1(6) . . . . ?
C16 C14 P2 P1A 158.2(6) . . . . ?
C17 C14 P2 P1A 36.4(7) . . . . ?
C15 C14 P2 Cu1 49.4(5) . . . . ?
C16 C14 P2 Cu1 -68.3(6) . . . . ?
C17 C14 P2 Cu1 169.9(5) . . . . ?
C15 C14 P2 P1 -67.2(5) . . . . ?
C16 C14 P2 P1 175.1(5) . . . . ?
C17 C14 P2 P1 53.3(5) . . . . ?
C20 C18 P2 C14 -82.3(6) . . . . ?
C21 C18 P2 C14 44.3(6) . . . . ?
C19 C18 P2 C14 164.8(5) . . . . ?
C20 C18 P2 P1A 157.9(6) . . . . ?
C21 C18 P2 P1A -75.4(6) . . . . ?
C19 C18 P2 P1A 45.0(5) . . . . ?
C20 C18 P2 Cu1 43.1(6) . . . . ?
C21 C18 P2 Cu1 169.8(5) . . . . ?
C19 C18 P2 Cu1 -69.8(5) . . . . ?
C20 C18 P2 P1 167.4(5) . . . . ?
C21 C18 P2 P1 -65.9(6) . . . . ?
C19 C18 P2 P1 54.5(5) . . . . ?
C13 C8 C1 C2 68.1(9) . . . . ?
C9 C8 C1 C2 -106.8(7) . . . . ?
C13 C8 C1 P1 -50.8(8) . . . . ?
C9 C8 C1 P1 134.3(5) . . . . ?
C7 C2 C1 C8 118.5(7) . . . . ?
C3 C2 C1 C8 -61.3(9) . . . . ?
C7 C2 C1 P1 -120.7(6) . . . . ?
C3 C2 C1 P1 59.5(8) . . . . ?
S1 C22 C23 C23 20(3) . . . 2_556 ?
C8 C1 P1 S1 178.5(4) . . . . ?
C2 C1 P1 S1 54.6(5) . . . . ?
C8 C1 P1 P2 -70.3(5) . . . . ?
C2 C1 P1 P2 165.8(4) . . . . ?
C23 C22 S1 P1 155.7(14) . . . . ?
C13 C8 C1A C2 119.4(11) . . . . ?
C9 C8 C1A C2 -68(2) . . . . ?
C13 C8 C1A P1A -143.1(15) . . . . ?
C9 C8 C1A P1A 29(3) . . . . ?
C7 C2 C1A C8 89(2) . . . . ?
C3 C2 C1A C8 -113.6(12) . . . . ?
C7 C2 C1A P1A -24(3) . . . . ?
C3 C2 C1A P1A 133.9(11) . . . . ?
S1A C22A C23A C23A -83(3) . . . 2_556 ?
C8 C1A P1A P2 60.7(17) . . . . ?
C2 C1A P1A P2 153.7(9) . . . . ?
C8 C1A P1A S1A 171.2(15) . . . . ?
C2 C1A P1A S1A -95.9(11) . . . . ?
C23A C22A S1A P1A 135(2) . . . . ?
